data_7244865
loop_
_publ_author_name
'Song, Ning'
'Chen, Shao-Peng'
'Fan, Xiao-Wei'
'Tan, Yu-Hui'
'Tang, Yun Zhi'
'Wang, Li Juan'
'Liao, Juan'
'Sun, Zhen'

_publ_section_title
;
 Tunable hybrid perovskites with Narrow bandgap and Multistage phase
 transition properties: 2,2-difluoroethylamine&#x00B7;Antimony Hexabromide
;
_journal_name_full CrystEngComm
_journal_paper_doi 10.1039/D2CE00438K
_journal_year 2022
_chemical_formula_moiety 'Br6 Sb, 3(C2 H6 F2 N)'
_chemical_formula_sum 'C6 H18 Br6 F6 N3 Sb'
_chemical_formula_weight 847.44
_space_group_crystal_system monoclinic
_space_group_IT_number 14
_space_group_name_Hall '-P 2yn'
_space_group_name_H-M_alt 'P 1 21/n 1'
_atom_sites_solution_hydrogens geom
_atom_sites_solution_primary direct
_audit_creation_date 2022-02-15
_audit_creation_method
;
FinalCif V86 by Daniel Kratzert, Freiburg 2022,
https://github.com/dkratzert/FinalCif
;
_audit_update_record
;
2022-03-02 deposited with the CCDC.	2022-04-26 downloaded from the CCDC.
;
_cell_angle_alpha 90
_cell_angle_beta 91.686(3)
_cell_angle_gamma 90
_cell_formula_units_Z 4
_cell_length_a 8.0145(3)
_cell_length_b 12.1192(4)
_cell_length_c 21.2967(7)
_cell_measurement_reflns_used 16798
_cell_measurement_temperature 133
_cell_measurement_theta_max 31.7160
_cell_measurement_theta_min 1.9120
_cell_volume 2067.64(12)
_computing_molecular_graphics 'Olex2 1.5 (Dolomanov et al., 2009)'
_computing_publication_material 'Olex2 1.5 (Dolomanov et al., 2009)'
_computing_structure_refinement 'SHELXL 2018/3 (Sheldrick, 2015)'
_computing_structure_solution 'SHELXS  (Sheldrick, 2008)'
_diffrn_ambient_temperature 133.2(4)
_diffrn_measured_fraction_theta_full 1.000
_diffrn_measured_fraction_theta_max 1.000
_diffrn_measurement_device_type 'multiwire proportional'
_diffrn_measurement_method 'phi and omega scans'
_diffrn_radiation_monochromator graphite
_diffrn_radiation_type MoK\a
_diffrn_radiation_wavelength 0.71073
_diffrn_reflns_av_R_equivalents 0.1773
_diffrn_reflns_av_unetI/netI 0.0605
_diffrn_reflns_Laue_measured_fraction_full 1.000
_diffrn_reflns_Laue_measured_fraction_max 1.000
_diffrn_reflns_limit_h_max 9
_diffrn_reflns_limit_h_min -9
_diffrn_reflns_limit_k_max 14
_diffrn_reflns_limit_k_min -14
_diffrn_reflns_limit_l_max 25
_diffrn_reflns_limit_l_min -25
_diffrn_reflns_number 27712
_diffrn_reflns_point_group_measured_fraction_full 1.000
_diffrn_reflns_point_group_measured_fraction_max 1.000
_diffrn_reflns_theta_full 24.996
_diffrn_reflns_theta_max 24.996
_diffrn_reflns_theta_min 1.913
_exptl_absorpt_coefficient_mu 12.975
_exptl_absorpt_correction_T_max 1.00000
_exptl_absorpt_correction_T_min 0.00916
_exptl_absorpt_correction_type none
_exptl_crystal_colour 'clear light yellow'
_exptl_crystal_colour_lustre clear
_exptl_crystal_colour_modifier light
_exptl_crystal_colour_primary yellow
_exptl_crystal_density_diffrn 2.722
_exptl_crystal_description plate
_exptl_crystal_F_000 1560
_exptl_crystal_size_max 0.02
_exptl_crystal_size_mid 0.02
_exptl_crystal_size_min 0.01
_refine_diff_density_max 11.644
_refine_diff_density_min -3.749
_refine_diff_density_rms 1.008
_refine_ls_extinction_method none
_refine_ls_goodness_of_fit_ref 1.151
_refine_ls_hydrogen_treatment constr
_refine_ls_matrix_type full
_refine_ls_number_parameters 202
_refine_ls_number_reflns 3660
_refine_ls_number_restraints 54
_refine_ls_restrained_S_all 1.142
_refine_ls_R_factor_all 0.2043
_refine_ls_R_factor_gt 0.2014
_refine_ls_shift/su_max 0.000
_refine_ls_shift/su_mean 0.000
_refine_ls_structure_factor_coef Fsqd
_refine_ls_weighting_details 'w=1/[\s^2^(Fo^2^)+(0.0910P)^2^+2068.6377P] where P=(Fo^2^+2Fc^2^)/3'
_refine_ls_weighting_scheme calc
_refine_ls_wR_factor_gt 0.5057
_refine_ls_wR_factor_ref 0.5062
_reflns_Friedel_coverage 0.000
_reflns_number_gt 3394
_reflns_number_total 3660
_reflns_threshold_expression 'I > 2\s(I)'
_cod_data_source_file d2ce00438k2.cif
_cod_data_source_block 2fcsb
_cod_database_code 7244865
_shelx_shelxl_version_number 2018/3
_olex2_refinement_description
;
1. Fixed Uiso
 At 1.2 times of:
  All C(H) groups, All C(H,H) groups, All N(H,H,H) groups
2. Uiso/Uaniso restraints and constraints
Uanis(C6) \\sim Ueq, Uanis(C1) \\sim Ueq, Uanis(C3) \\sim Ueq, Uanis(N1) \\sim
Ueq: with sigma of 0.001 and sigma for terminal atoms of 0.002
Uanis(N3) \\sim Ueq: with sigma of 0.001 and sigma for terminal atoms of 0.002
Uanis(F5) \\sim Ueq, Uanis(F3) \\sim Ueq, Uanis(C4) \\sim Ueq, Uanis(N2) \\sim
Ueq: with sigma of 0.001 and sigma for terminal atoms of 0.002
3.a Ternary CH refined with riding coordinates:
 C1(H1), C3(H3), C5(H5)
3.b Secondary CH2 refined with riding coordinates:
 C4(H4A,H4B), C6(H6A,H6B), C2(H2A,H2B)
3.c Idealised Me refined as rotating group:
 N2(H2C,H2D,H2E), N3(H3A,H3B,H3C), N1(H1A,H1B,H1C)
;
_olex2_submission_special_instructions 'No special instructions were received'
_shelx_space_group_comment
;
The symmetry employed for this shelxl refinement is uniquely defined
by the following loop, which should always be used as a source of
symmetry information in preference to the above space-group names.
They are only intended as comments.
;
_shelx_estimated_absorpt_t_min 0.781
_shelx_estimated_absorpt_t_max 0.881

loop_
_space_group_symop_operation_xyz
'x, y, z'
'-x+1/2, y+1/2, -z+1/2'
'-x, -y, -z'
'x-1/2, -y-1/2, z-1/2'

loop_
_atom_site_label
_atom_site_type_symbol
_atom_site_fract_x
_atom_site_fract_y
_atom_site_fract_z
_atom_site_U_iso_or_equiv
_atom_site_adp_type
_atom_site_occupancy
_atom_site_site_symmetry_order
_atom_site_calc_flag
_atom_site_refinement_flags_posn
_atom_site_refinement_flags_adp
_atom_site_refinement_flags_occupancy
_atom_site_disorder_assembly
_atom_site_disorder_group
Sb1 Sb 0.9846(4) 0.6457(3) 0.17310(15) 0.0123(8) Uani 1 1 d . . . . .
Br1 Br 1.0058(7) 0.4191(4) 0.1913(2) 0.0154(11) Uani 1 1 d . . . . .
Br6 Br 0.9472(7) 0.8765(4) 0.1637(2) 0.0179(12) Uani 1 1 d . . . . .
Br4 Br 0.7308(7) 0.6406(4) 0.2529(2) 0.0184(12) Uani 1 1 d . . . . .
Br5 Br 0.7592(7) 0.6050(5) 0.0700(2) 0.0244(14) Uani 1 1 d . . . . .
Br2 Br 1.2637(7) 0.6283(5) 0.0855(2) 0.0230(13) Uani 1 1 d . . . . .
Br3 Br 1.2304(7) 0.6709(5) 0.2648(2) 0.0197(12) Uani 1 1 d . . . . .
F1 F 1.140(4) 0.877(3) 0.0047(17) 0.031(8) Uani 1 1 d . . . . .
F4 F 1.586(5) 0.288(3) 0.060(2) 0.042(10) Uani 1 1 d . . . . .
F2 F 0.875(5) 0.887(3) -0.0171(17) 0.036(9) Uani 1 1 d . . . . .
C4 C 1.541(6) 0.370(4) 0.153(2) 0.016(10) Uani 1 1 d . U . . .
H4A H 1.650648 0.403464 0.152425 0.019 Uiso 1 1 calc R U . . .
H4B H 1.551384 0.298901 0.172941 0.019 Uiso 1 1 calc R U . . .
C1 C 1.026(7) 0.887(5) -0.041(3) 0.020(11) Uani 1 1 d . U . . .
H1 H 1.045358 0.952176 -0.066450 0.024 Uiso 1 1 calc R U . . .
C3 C 1.483(6) 0.353(4) 0.088(2) 0.015(10) Uani 1 1 d . U . . .
H3 H 1.480515 0.424592 0.066502 0.018 Uiso 1 1 calc R U . . .
N2 N 1.429(6) 0.442(4) 0.191(2) 0.021(10) Uani 1 1 d . U . . .
H2C H 1.461501 0.438824 0.231013 0.025 Uiso 1 1 calc R U . . .
H2D H 1.323974 0.417813 0.186618 0.025 Uiso 1 1 calc R U . . .
H2E H 1.434309 0.511173 0.177257 0.025 Uiso 1 1 calc R U . . .
F5 F 0.986(4) 0.397(3) 0.4648(15) 0.025(7) Uani 1 1 d . U . . .
C6 C 1.083(6) 0.408(4) 0.361(2) 0.015(10) Uani 1 1 d . U . . .
H6A H 1.093371 0.457684 0.325966 0.018 Uiso 1 1 calc R U . . .
H6B H 1.192851 0.377895 0.370884 0.018 Uiso 1 1 calc R U . . .
C5 C 1.031(7) 0.476(6) 0.417(3) 0.027(14) Uani 1 1 d . . . . .
H5 H 1.116117 0.528345 0.431783 0.032 Uiso 1 1 calc R U . . .
F6 F 0.884(5) 0.523(4) 0.4023(19) 0.041(10) Uani 1 1 d . . . . .
N3 N 0.975(6) 0.319(4) 0.342(2) 0.024(10) Uani 1 1 d . U . . .
H3A H 0.972664 0.268827 0.372734 0.029 Uiso 1 1 calc R U . . .
H3B H 1.013416 0.288098 0.307596 0.029 Uiso 1 1 calc R U . . .
H3C H 0.872604 0.344731 0.334548 0.029 Uiso 1 1 calc R U . . .
N1 N 1.026(5) 0.680(3) -0.0449(18) 0.008(8) Uani 1 1 d . U . . .
H1A H 1.074007 0.625391 -0.065933 0.010 Uiso 1 1 calc R U . . .
H1B H 0.918554 0.663250 -0.039840 0.010 Uiso 1 1 calc R U . . .
H1C H 1.076543 0.687277 -0.007458 0.010 Uiso 1 1 calc R U . . .
C2 C 1.038(8) 0.781(5) -0.080(3) 0.026(13) Uani 1 1 d . . . . .
H2A H 0.949914 0.781897 -0.111749 0.031 Uiso 1 1 calc R U . . .
H2B H 1.143673 0.781020 -0.100631 0.031 Uiso 1 1 calc R U . . .
F3 F 1.326(4) 0.311(3) 0.0885(17) 0.031(8) Uani 1 1 d . U . . .

loop_
_atom_site_aniso_label
_atom_site_aniso_U_11
_atom_site_aniso_U_22
_atom_site_aniso_U_33
_atom_site_aniso_U_23
_atom_site_aniso_U_13
_atom_site_aniso_U_12
Sb1 0.0186(18) 0.0107(16) 0.0076(16) -0.0016(12) 0.0000(12) -0.0007(13)
Br1 0.024(3) 0.012(2) 0.010(2) -0.0005(18) -0.0018(19) 0.003(2)
Br6 0.021(3) 0.013(2) 0.019(3) 0.001(2) -0.002(2) -0.002(2)
Br4 0.021(3) 0.023(3) 0.011(2) 0.000(2) 0.0069(19) 0.002(2)
Br5 0.029(3) 0.034(3) 0.011(2) 0.007(2) -0.006(2) -0.011(2)
Br2 0.028(3) 0.028(3) 0.013(3) 0.004(2) 0.004(2) 0.005(2)
Br3 0.023(3) 0.022(3) 0.013(3) -0.003(2) -0.007(2) 0.001(2)
F1 0.04(2) 0.017(17) 0.03(2) -0.012(15) -0.004(16) -0.005(15)
F4 0.05(3) 0.03(2) 0.05(2) 0.019(18) 0.016(19) 0.010(18)
F2 0.06(3) 0.019(18) 0.03(2) -0.010(15) 0.014(17) 0.010(17)
C4 0.016(10) 0.016(10) 0.016(10) 0.0000(10) 0.0005(11) 0.0000(10)
C1 0.020(11) 0.020(11) 0.020(11) 0.0000(10) 0.0006(11) 0.0001(10)
C3 0.015(10) 0.015(10) 0.015(10) 0.0000(10) 0.0004(11) 0.0000(10)
N2 0.021(10) 0.021(10) 0.021(10) 0.000(2) 0.001(2) 0.000(2)
F5 0.026(7) 0.025(7) 0.025(7) 0.000(2) 0.001(2) 0.000(2)
C6 0.015(10) 0.015(10) 0.015(10) 0.0000(10) 0.0004(11) 0.0000(10)
C5 0.03(3) 0.05(4) 0.01(3) -0.01(3) 0.01(2) 0.01(3)
F6 0.03(2) 0.05(3) 0.05(2) -0.02(2) -0.007(17) -0.006(18)
N3 0.024(10) 0.024(10) 0.024(10) 0.000(2) 0.001(2) 0.000(2)
N1 0.008(8) 0.009(8) 0.008(8) 0.000(2) 0.000(2) 0.000(2)
C2 0.04(3) 0.03(3) 0.01(3) -0.01(2) 0.00(2) -0.01(3)
F3 0.031(8) 0.031(8) 0.031(8) 0.000(2) 0.001(2) 0.000(2)

loop_
_atom_type_symbol
_atom_type_description
_atom_type_scat_dispersion_real
_atom_type_scat_dispersion_imag
_atom_type_scat_source
C C 0.0033 0.0016 'International Tables Vol C Tables 4.2.6.8 and 6.1.1.4'
H H 0.0000 0.0000 'International Tables Vol C Tables 4.2.6.8 and 6.1.1.4'
Br Br -0.2901 2.4595 'International Tables Vol C Tables 4.2.6.8 and 6.1.1.4'
F F 0.0171 0.0103 'International Tables Vol C Tables 4.2.6.8 and 6.1.1.4'
N N 0.0061 0.0033 'International Tables Vol C Tables 4.2.6.8 and 6.1.1.4'
Sb Sb -0.5866 1.5461 'International Tables Vol C Tables 4.2.6.8 and 6.1.1.4'

loop_
_geom_angle_atom_site_label_1
_geom_angle_atom_site_label_2
_geom_angle_atom_site_label_3
_geom_angle
_geom_angle_site_symmetry_1
_geom_angle_site_symmetry_3
_geom_angle_publ_flag
Br1 Sb1 Br6 175.2(2) . . ?
Br1 Sb1 Br5 88.37(18) . . ?
Br1 Sb1 Br2 88.48(18) . . ?
Br6 Sb1 Br5 93.03(19) . . ?
Br6 Sb1 Br2 96.10(19) . . ?
Br4 Sb1 Br1 86.20(18) . . ?
Br4 Sb1 Br6 89.24(19) . . ?
Br4 Sb1 Br5 90.54(19) . . ?
Br4 Sb1 Br2 174.6(2) . . ?
Br4 Sb1 Br3 95.34(19) . . ?
Br5 Sb1 Br2 88.61(18) . . ?
Br3 Sb1 Br1 88.35(18) . . ?
Br3 Sb1 Br6 90.73(18) . . ?
Br3 Sb1 Br5 173.1(2) . . ?
Br3 Sb1 Br2 85.20(18) . . ?
H4A C4 H4B 107.6 . . ?
C3 C4 H4A 108.6 . . ?
C3 C4 H4B 108.6 . . ?
C3 C4 N2 115(4) . . ?
N2 C4 H4A 108.6 . . ?
N2 C4 H4B 108.6 . . ?
F1 C1 F2 110(5) . . ?
F1 C1 H1 111.4 . . ?
F1 C1 C2 106(5) . . ?
F2 C1 H1 111.4 . . ?
F2 C1 C2 106(5) . . ?
C2 C1 H1 111.4 . . ?
F4 C3 C4 109(4) . . ?
F4 C3 H3 109.1 . . ?
F4 C3 F3 112(4) . . ?
C4 C3 H3 109.1 . . ?
F3 C3 C4 109(4) . . ?
F3 C3 H3 109.1 . . ?
C4 N2 H2C 109.5 . . ?
C4 N2 H2D 109.5 . . ?
C4 N2 H2E 109.5 . . ?
H2C N2 H2D 109.5 . . ?
H2C N2 H2E 109.5 . . ?
H2D N2 H2E 109.5 . . ?
H6A C6 H6B 107.3 . . ?
C5 C6 H6A 108.1 . . ?
C5 C6 H6B 108.1 . . ?
N3 C6 H6A 108.1 . . ?
N3 C6 H6B 108.1 . . ?
N3 C6 C5 117(5) . . ?
F5 C5 C6 106(5) . . ?
F5 C5 H5 113.2 . . ?
C6 C5 H5 113.2 . . ?
F6 C5 F5 103(5) . . ?
F6 C5 C6 108(4) . . ?
F6 C5 H5 113.2 . . ?
C6 N3 H3A 109.5 . . ?
C6 N3 H3B 109.5 . . ?
C6 N3 H3C 109.5 . . ?
H3A N3 H3B 109.5 . . ?
H3A N3 H3C 109.5 . . ?
H3B N3 H3C 109.5 . . ?
H1A N1 H1B 109.5 . . ?
H1A N1 H1C 109.5 . . ?
H1B N1 H1C 109.5 . . ?
C2 N1 H1A 109.5 . . ?
C2 N1 H1B 109.5 . . ?
C2 N1 H1C 109.5 . . ?
C1 C2 H2A 108.4 . . ?
C1 C2 H2B 108.4 . . ?
N1 C2 C1 116(4) . . ?
N1 C2 H2A 108.4 . . ?
N1 C2 H2B 108.4 . . ?
H2A C2 H2B 107.4 . . ?

loop_
_geom_bond_atom_site_label_1
_geom_bond_atom_site_label_2
_geom_bond_distance
_geom_bond_site_symmetry_2
_geom_bond_publ_flag
Sb1 Br1 2.778(6) . ?
Sb1 Br6 2.820(6) . ?
Sb1 Br4 2.690(6) . ?
Sb1 Br5 2.845(6) . ?
Sb1 Br2 2.961(6) . ?
Sb1 Br3 2.750(6) . ?
F1 C1 1.31(7) . ?
F4 C3 1.30(6) . ?
F2 C1 1.33(6) . ?
C4 H4A 0.9700 . ?
C4 H4B 0.9700 . ?
C4 C3 1.44(7) . ?
C4 N2 1.50(7) . ?
C1 H1 0.9800 . ?
C1 C2 1.53(8) . ?
C3 H3 0.9800 . ?
C3 F3 1.36(6) . ?
N2 H2C 0.8900 . ?
N2 H2D 0.8900 . ?
N2 H2E 0.8900 . ?
F5 C5 1.44(7) . ?
C6 H6A 0.9700 . ?
C6 H6B 0.9700 . ?
C6 C5 1.51(7) . ?
C6 N3 1.43(7) . ?
C5 H5 0.9800 . ?
C5 F6 1.34(7) . ?
N3 H3A 0.8900 . ?
N3 H3B 0.8900 . ?
N3 H3C 0.8900 . ?
N1 H1A 0.8900 . ?
N1 H1B 0.8900 . ?
N1 H1C 0.8900 . ?
N1 C2 1.44(7) . ?
C2 H2A 0.9700 . ?
C2 H2B 0.9700 . ?

loop_
_geom_torsion_atom_site_label_1
_geom_torsion_atom_site_label_2
_geom_torsion_atom_site_label_3
_geom_torsion_atom_site_label_4
_geom_torsion
_geom_torsion_site_symmetry_1
_geom_torsion_site_symmetry_2
_geom_torsion_site_symmetry_3
_geom_torsion_site_symmetry_4
_geom_torsion_publ_flag
F1 C1 C2 N1 54(6) . . . . ?
F2 C1 C2 N1 -63(6) . . . . ?
N2 C4 C3 F4 -178(4) . . . . ?
N2 C4 C3 F3 -56(6) . . . . ?
N3 C6 C5 F5 47(6) . . . . ?
N3 C6 C5 F6 -62(7) . . . . ?
